data_7717566
loop_
_publ_author_name
'Pantelis, Konstantinos'
'Raptopoulou, Catherine'
'Psycharis, Vassilis'
'Tang, Jinkui'
'Stamatatos, Theocharis C.'

_publ_section_title
;
 Square planar Pd(II)/oximate complexes as &#x2018;metalloligands&#x2019;
 for the directional assembly of 4f-metal ions: A new family of {Ln2Pd}
 (Ln = lanthanide) clusters exhibiting slow magnetization relaxation
;
_journal_name_full 'Dalton Transactions'
_journal_paper_doi 10.1039/D4DT02691H
_journal_year 2024
_chemical_formula_sum 'C12 H14 N4 O4 Pd'
_chemical_formula_weight 384.67
_space_group_crystal_system monoclinic
_space_group_IT_number 14
_space_group_name_Hall '-P 2yab'
_space_group_name_H-M_alt 'P 1 21/a 1'
_atom_sites_solution_hydrogens mixed
_audit_creation_method SHELXL-2014/6
_audit_update_record
;
2024-11-20 deposited with the CCDC.	2024-11-25 downloaded from the CCDC.
;
_cell_angle_alpha 90
_cell_angle_beta 95.268(2)
_cell_angle_gamma 90
_cell_formula_units_Z 2
_cell_length_a 4.5772(2)
_cell_length_b 18.3853(10)
_cell_length_c 8.1572(4)
_cell_measurement_reflns_used 7800
_cell_measurement_temperature 160(2)
_cell_measurement_theta_max 27.45
_cell_measurement_theta_min 3.33
_cell_volume 683.55(6)
_computing_cell_refinement 'CrystalClear, Rigaku MSC, 2005'
_computing_data_collection 'CrystalClear, Rigaku MSC, 2005'
_computing_data_reduction 'CrystalClear, Rigaku MSC, 2005'
_computing_molecular_graphics 'Diamond ver.3.2'
_computing_publication_material 'publCIF J.Appl.Cryst. 2010, 43, 920'
_computing_structure_refinement 'SHELXL-2014/6 (Sheldrick, 2014)'
_computing_structure_solution 'SHELXL-2014/6 (Sheldrick, 2014)'
_diffrn_ambient_temperature 160(2)
_diffrn_measured_fraction_theta_full 0.998
_diffrn_measured_fraction_theta_max 0.998
_diffrn_measurement_device_type 'Rigaku R-AXIS SPIDER IPDS'
_diffrn_measurement_method '\q scans'
_diffrn_radiation_type MoK\a
_diffrn_radiation_wavelength 0.71073
_diffrn_reflns_av_R_equivalents 0.0343
_diffrn_reflns_av_unetI/netI 0.0215
_diffrn_reflns_Laue_measured_fraction_full 0.998
_diffrn_reflns_Laue_measured_fraction_max 0.998
_diffrn_reflns_limit_h_max 5
_diffrn_reflns_limit_h_min -5
_diffrn_reflns_limit_k_max 23
_diffrn_reflns_limit_k_min -23
_diffrn_reflns_limit_l_max 10
_diffrn_reflns_limit_l_min -9
_diffrn_reflns_number 10715
_diffrn_reflns_point_group_measured_fraction_full 0.998
_diffrn_reflns_point_group_measured_fraction_max 0.998
_diffrn_reflns_theta_full 25.242
_diffrn_reflns_theta_max 27.446
_diffrn_reflns_theta_min 3.347
_exptl_absorpt_coefficient_mu 1.380
_exptl_absorpt_correction_T_max 1.000
_exptl_absorpt_correction_T_min 0.824
_exptl_absorpt_correction_type empirical
_exptl_absorpt_process_details 'CrystalClear, Rigaku MSC, 2005'
_exptl_crystal_colour Yellow
_exptl_crystal_density_diffrn 1.869
_exptl_crystal_description Parallelepiped
_exptl_crystal_F_000 384
_exptl_crystal_size_max 0.320
_exptl_crystal_size_mid 0.190
_exptl_crystal_size_min 0.050
_refine_diff_density_max 0.682
_refine_diff_density_min -0.299
_refine_diff_density_rms 0.062
_refine_ls_extinction_method none
_refine_ls_goodness_of_fit_ref 1.024
_refine_ls_hydrogen_treatment mixed
_refine_ls_matrix_type full
_refine_ls_number_parameters 197
_refine_ls_number_reflns 1551
_refine_ls_number_restraints 19
_refine_ls_restrained_S_all 1.021
_refine_ls_R_factor_all 0.0334
_refine_ls_R_factor_gt 0.0206
_refine_ls_shift/su_max 0.026
_refine_ls_shift/su_mean 0.004
_refine_ls_structure_factor_coef Fsqd
_refine_ls_weighting_details 'w=1/[\s^2^(Fo^2^)+(0.0258P)^2^+0.1879P] where P=(Fo^2^+2Fc^2^)/3'
_refine_ls_weighting_scheme calc
_refine_ls_wR_factor_gt 0.0453
_refine_ls_wR_factor_ref 0.0492
_reflns_Friedel_coverage 0.000
_reflns_number_gt 1137
_reflns_number_total 1551
_reflns_threshold_expression 'I > 2\s(I)'
_cod_data_source_file d4dt02691h2.cif
_cod_data_source_block shelx
_cod_original_sg_symbol_H-M P21/a
_cod_database_code 7717566
_shelx_space_group_comment
;
The symmetry employed for this shelxl refinement is uniquely defined
by the following loop, which should always be used as a source of
symmetry information in preference to the above space-group names.
They are only intended as comments.
;
_shelx_estimated_absorpt_t_min 0.667
_shelx_estimated_absorpt_t_max 0.934
_shelxl_version_number 2014/6

loop_
_space_group_symop_operation_xyz
'x, y, z'
'-x+1/2, y+1/2, -z'
'-x, -y, -z'
'x-1/2, -y-1/2, z'

loop_
_atom_site_label
_atom_site_type_symbol
_atom_site_fract_x
_atom_site_fract_y
_atom_site_fract_z
_atom_site_U_iso_or_equiv
_atom_site_adp_type
_atom_site_occupancy
_atom_site_site_symmetry_order
_atom_site_calc_flag
_atom_site_refinement_flags_posn
_atom_site_refinement_flags_adp
_atom_site_refinement_flags_occupancy
_atom_site_disorder_assembly
_atom_site_disorder_group
Pd Pd 0.0000 1.0000 1.0000 0.02793(8) Uani 1 2 d S . P . .
O1A O 0.0485(19) 0.9306(6) 1.3312(13) 0.0415(17) Uani 0.583(5) 1 d D . P A 1
N1A N 0.1394(8) 0.93003(17) 1.1848(5) 0.0374(10) Uani 0.583(5) 1 d D . P A 1
N2A N 0.2795(19) 0.9360(5) 0.8780(8) 0.0284(14) Uani 0.583(5) 1 d . . P A 1
C1A C 0.3333(10) 0.8824(2) 1.1435(7) 0.0384(12) Uani 0.583(5) 1 d D . P A 1
H1A H 0.4167 0.8477 1.2204 0.046 Uiso 0.583(5) 1 calc R U P A 1
C2A C 0.415(2) 0.8847(5) 0.9768(10) 0.0292(17) Uani 0.583(5) 1 d D . P A 1
C3A C 0.611(2) 0.8360(5) 0.9153(11) 0.0366(18) Uani 0.583(5) 1 d D . P A 1
H3A H 0.7063 0.8004 0.9858 0.044 Uiso 0.583(5) 1 calc R U P A 1
C4A C 0.667(3) 0.8393(7) 0.7522(13) 0.040(2) Uani 0.583(5) 1 d D . P A 1
H4A H 0.7983 0.8061 0.7086 0.048 Uiso 0.583(5) 1 calc R U P A 1
C5A C 0.526(2) 0.8920(6) 0.6540(9) 0.0352(17) Uani 0.583(5) 1 d D . P A 1
H5A H 0.5631 0.8960 0.5416 0.042 Uiso 0.583(5) 1 calc R U P A 1
C6A C 0.3281(18) 0.9400(4) 0.7210(10) 0.0298(16) Uani 0.583(5) 1 d D . P A 1
H6A H 0.2285 0.9756 0.6524 0.036 Uiso 0.583(5) 1 calc R U P A 1
O1B O -0.131(3) 1.0786(8) 0.6818(17) 0.037(2) Uani 0.417(5) 1 d D . P A 2
N1B N 0.0230(10) 1.0263(3) 0.7600(6) 0.0323(13) Uani 0.417(5) 1 d D . P A 2
N2B N 0.295(2) 0.9245(6) 0.9383(11) 0.0244(18) Uani 0.417(5) 1 d . . P A 2
C1B C 0.1988(14) 0.9855(3) 0.6834(8) 0.0361(15) Uani 0.417(5) 1 d D . P A 2
H1B H 0.2232 0.9924 0.5701 0.043 Uiso 0.417(5) 1 calc R U P A 2
C2B C 0.356(3) 0.9290(6) 0.7794(13) 0.029(2) Uani 0.417(5) 1 d D . P A 2
C3B C 0.542(3) 0.8798(8) 0.7124(14) 0.040(3) Uani 0.417(5) 1 d D . P A 2
H3B H 0.5761 0.8827 0.5994 0.048 Uiso 0.417(5) 1 calc R U P A 2
C4B C 0.675(4) 0.8275(9) 0.8113(16) 0.037(3) Uani 0.417(5) 1 d D . P A 2
H4B H 0.8052 0.7939 0.7676 0.044 Uiso 0.417(5) 1 calc R U P A 2
C5B C 0.621(3) 0.8232(7) 0.9727(16) 0.037(3) Uani 0.417(5) 1 d D . P A 2
H5B H 0.7137 0.7869 1.0423 0.044 Uiso 0.417(5) 1 calc R U P A 2
C6B C 0.427(3) 0.8734(7) 1.0348(12) 0.028(2) Uani 0.417(5) 1 d D . P A 2
H6B H 0.3886 0.8708 1.1472 0.033 Uiso 0.417(5) 1 calc R U P A 2
O1WA O 0.937(6) 0.7893(9) 0.436(4) 0.058(4) Uani 0.50(9) 1 d D . P . .
O1WB O 0.922(4) 0.7858(9) 0.371(8) 0.073(7) Uani 0.50(9) 1 d D . P . .
H1WA H 0.956(7) 0.8294(8) 0.390(5) 0.082(12) Uiso 1 1 d D . . . .
H1WB H 1.074(5) 0.7642(15) 0.409(5) 0.091(14) Uiso 1 1 d D . . . .

loop_
_atom_site_aniso_label
_atom_site_aniso_U_11
_atom_site_aniso_U_22
_atom_site_aniso_U_33
_atom_site_aniso_U_23
_atom_site_aniso_U_13
_atom_site_aniso_U_12
Pd 0.02774(12) 0.02116(11) 0.03396(14) -0.00008(12) -0.00220(8) -0.00284(10)
O1A 0.049(5) 0.036(3) 0.041(3) 0.002(2) 0.007(3) 0.013(3)
N1A 0.040(2) 0.0284(17) 0.043(3) 0.0004(16) 0.0007(17) -0.0018(14)
N2A 0.033(2) 0.026(3) 0.025(4) 0.000(3) -0.004(3) -0.002(2)
C1A 0.040(2) 0.031(2) 0.041(3) 0.006(2) -0.009(2) 0.0005(18)
C2A 0.030(3) 0.028(4) 0.030(4) 0.007(3) 0.001(4) -0.004(3)
C3A 0.035(3) 0.029(4) 0.044(6) 0.009(3) -0.002(4) -0.001(3)
C4A 0.037(3) 0.037(5) 0.045(6) -0.003(4) 0.004(5) -0.002(3)
C5A 0.030(3) 0.045(4) 0.030(4) -0.007(3) -0.001(3) -0.003(2)
C6A 0.026(3) 0.034(4) 0.027(4) 0.002(3) -0.010(3) 0.000(2)
O1B 0.041(6) 0.038(4) 0.032(4) 0.007(3) 0.005(3) 0.017(3)
N1B 0.036(3) 0.027(2) 0.032(3) 0.001(2) -0.003(2) -0.0016(19)
N2B 0.026(3) 0.027(4) 0.019(5) 0.001(4) -0.005(4) -0.007(3)
C1B 0.041(3) 0.039(4) 0.029(3) 0.000(2) 0.004(3) -0.004(3)
C2B 0.034(4) 0.024(4) 0.026(7) 0.001(4) -0.021(5) -0.001(3)
C3B 0.045(5) 0.050(7) 0.027(6) -0.007(6) 0.009(6) -0.008(5)
C4B 0.035(4) 0.033(6) 0.044(9) -0.006(6) 0.009(6) 0.000(4)
C5B 0.034(4) 0.024(5) 0.053(8) 0.008(4) 0.004(5) 0.001(3)
C6B 0.031(3) 0.020(4) 0.033(7) 0.013(5) 0.003(5) -0.006(3)
O1WA 0.048(5) 0.034(3) 0.096(10) 0.003(5) 0.025(5) 0.000(3)
O1WB 0.041(4) 0.040(4) 0.137(19) 0.014(6) 0.006(7) -0.004(3)

loop_
_atom_type_symbol
_atom_type_description
_atom_type_scat_dispersion_real
_atom_type_scat_dispersion_imag
_atom_type_scat_source
C C 0.0033 0.0016 'International Tables Vol C Tables 4.2.6.8 and 6.1.1.4'
H H 0.0000 0.0000 'International Tables Vol C Tables 4.2.6.8 and 6.1.1.4'
N N 0.0061 0.0033 'International Tables Vol C Tables 4.2.6.8 and 6.1.1.4'
O O 0.0106 0.0060 'International Tables Vol C Tables 4.2.6.8 and 6.1.1.4'
Pd Pd -0.9988 1.0072 'International Tables Vol C Tables 4.2.6.8 and 6.1.1.4'

loop_
_geom_angle_atom_site_label_1
_geom_angle_atom_site_label_2
_geom_angle_atom_site_label_3
_geom_angle
_geom_angle_site_symmetry_1
_geom_angle_site_symmetry_3
_geom_angle_publ_flag
N1B Pd N1B 180.0 . 3_577 ?
N1B Pd N2B 99.8(3) . 3_577 ?
N1B Pd N2B 80.2(3) 3_577 3_577 ?
N1B Pd N2B 80.2(3) . . ?
N1B Pd N2B 99.8(3) 3_577 . ?
N2B Pd N2B 180.0(5) 3_577 . ?
N1A Pd N1A 180.0 . 3_577 ?
N1A Pd N2A 80.3(2) . . ?
N1A Pd N2A 99.7(2) 3_577 . ?
N1A Pd N2A 99.7(2) . 3_577 ?
N1A Pd N2A 80.3(2) 3_577 3_577 ?
N2A Pd N2A 180.0 . 3_577 ?
O1A N1A C1A 121.5(5) . . ?
O1A N1A Pd 124.7(4) . . ?
C1A N1A Pd 113.8(3) . . ?
C6A N2A C2A 120.4(8) . . ?
C6A N2A Pd 127.1(6) . . ?
C2A N2A Pd 112.4(5) . . ?
N1A C1A C2A 117.5(5) . . ?
N2A C2A C3A 120.6(7) . . ?
N2A C2A C1A 115.9(7) . . ?
C3A C2A C1A 123.4(7) . . ?
C4A C3A C2A 120.0(8) . . ?
C5A C4A C3A 118.4(10) . . ?
C4A C5A C6A 119.8(8) . . ?
N2A C6A C5A 120.8(7) . . ?
C1B N1B O1B 120.9(7) . . ?
C1B N1B Pd 114.6(4) . . ?
O1B N1B Pd 124.5(6) . . ?
C6B N2B C2B 119.2(10) . . ?
C6B N2B Pd 127.5(8) . . ?
C2B N2B Pd 113.3(7) . . ?
N1B C1B C2B 116.8(7) . . ?
N2B C2B C3B 121.7(10) . . ?
N2B C2B C1B 115.1(10) . . ?
C3B C2B C1B 123.0(10) . . ?
C4B C3B C2B 118.9(10) . . ?
C5B C4B C3B 120.1(13) . . ?
C4B C5B C6B 119.0(11) . . ?
N2B C6B C5B 121.0(10) . . ?

loop_
_geom_bond_atom_site_label_1
_geom_bond_atom_site_label_2
_geom_bond_distance
_geom_bond_site_symmetry_2
_geom_bond_publ_flag
Pd N1B 2.028(5) . ?
Pd N1B 2.028(5) 3_577 ?
Pd N2B 2.033(13) 3_577 ?
Pd N2B 2.033(13) . ?
Pd N1A 2.039(4) . ?
Pd N1A 2.039(4) 3_577 ?
Pd N2A 2.060(10) . ?
Pd N2A 2.060(10) 3_577 ?
O1A N1A 1.300(10) . ?
N1A C1A 1.313(6) . ?
N2A C6A 1.322(7) . ?
N2A C2A 1.353(8) . ?
C1A C2A 1.444(8) . ?
C2A C3A 1.393(11) . ?
C3A C4A 1.379(10) . ?
C4A C5A 1.377(9) . ?
C5A C6A 1.412(10) . ?
O1B N1B 1.322(12) . ?
N1B C1B 1.300(8) . ?
N2B C6B 1.333(10) . ?
N2B C2B 1.353(11) . ?
C1B C2B 1.452(9) . ?
C2B C3B 1.387(14) . ?
C3B C4B 1.363(13) . ?
C4B C5B 1.364(12) . ?
C5B C6B 1.408(14) . ?
O1WA O1WB 0.53(4) . ?

loop_
_geom_hbond_atom_site_label_D
_geom_hbond_atom_site_label_H
_geom_hbond_atom_site_label_A
_geom_hbond_distance_DH
_geom_hbond_distance_HA
_geom_hbond_distance_DA
_geom_hbond_angle_DHA
_geom_hbond_site_symmetry_A
C5A H5A O1A 0.95 2.86 3.342(14) 112.8 1_554
C6A H6A O1A 0.95 2.15 2.946(10) 140.3 3_577
C1B H1B O1B 0.95 2.44 3.193(16) 136.2 3_576
C6B H6B O1B 0.95 2.12 2.921(17) 140.8 3_577
